data_2311950
loop_
_publ_author_name
'Garc\'ia, Andr\'es C'
'Abon\'ia, Rodrigo'
'Jaramillo-G\'omez, Luz M'
'Cobo, Justo'
'Glidewell, Christopher'

_publ_section_title
;
 Design, synthesis and crystallographic study of novel indole-based cyano
 derivatives as key building blocks for heteropolycyclic compounds of
 major complexity.
;
_journal_coeditor_code YF3130
_journal_issue 'Pt 12'
_journal_name_full 'Acta crystallographica. Section C, Structural chemistry'
_journal_page_first 1040
_journal_page_last 1049
_journal_paper_doi 10.1107/S2053229617015789
_journal_volume 73
_journal_year 2017
_chemical_formula_iupac 'C19 H13 Br N2 O'
_chemical_formula_moiety 'C19 H13 Br N2 O'
_chemical_formula_sum 'C19 H13 Br N2 O'
_chemical_formula_weight 365.22
_chemical_name_systematic (<i>E</i>)-3-(2-Bromophenyl)-2-(1-methyl-1<i>H</i>-indole-3-carbonyl)acrylonitrile
_space_group_crystal_system triclinic
_space_group_IT_number 2
_space_group_name_Hall '-P 1'
_space_group_name_H-M_alt 'P -1'
_atom_sites_solution_hydrogens geom
_audit_creation_method SHELXL-2014
_cell_angle_alpha 113.56(2)
_cell_angle_beta 90.782(18)
_cell_angle_gamma 116.173(16)
_cell_formula_units_Z 2
_cell_length_a 9.188(5)
_cell_length_b 9.308(5)
_cell_length_c 10.887(5)
_cell_measurement_reflns_used 3467
_cell_measurement_temperature 100(2)
_cell_measurement_theta_max 27.671
_cell_measurement_theta_min 2.539
_cell_volume 745.3(7)
_computing_cell_refinement
;
SAINT (Bruker, 2016)
;
_computing_data_collection
;
APEX3 (Bruker, 2016)
;
_computing_data_reduction
;
SAINT (Bruker, 2016)
;
_computing_molecular_graphics
;
PLATON (Spek, 2009)
;
_computing_publication_material
;
SHELXL2014 (Sheldrick, 2015) and PLATON (Spek, 2009)
;
_computing_structure_refinement
;
SHELXL2014 (Sheldrick, 2015)
;
_computing_structure_solution
;
SIR92 (Altomare <i>et al.</i>,  1994)
;
_diffrn_ambient_temperature 100(2)
_diffrn_measured_fraction_theta_full 1.000
_diffrn_measured_fraction_theta_max 0.997
_diffrn_measurement_device_type 'Bruker D8 Venture'
_diffrn_measurement_method '\f and \w scans'
_diffrn_radiation_monochromator 'multilayer mirror'
_diffrn_radiation_type MoK\a
_diffrn_radiation_wavelength 0.71073
_diffrn_reflns_av_R_equivalents 0.0401
_diffrn_reflns_limit_h_max 11
_diffrn_reflns_limit_h_min -11
_diffrn_reflns_limit_k_max 12
_diffrn_reflns_limit_k_min -12
_diffrn_reflns_limit_l_max 14
_diffrn_reflns_limit_l_min -14
_diffrn_reflns_number 46632
_diffrn_reflns_theta_full 25.242
_diffrn_reflns_theta_max 27.671
_diffrn_reflns_theta_min 2.539
_diffrn_standards_decay_% 0
_diffrn_standards_interval_count 0
_diffrn_standards_interval_time 0
_diffrn_standards_number 0
_exptl_absorpt_coefficient_mu 2.764
_exptl_absorpt_correction_T_max 0.591
_exptl_absorpt_correction_T_min 0.446
_exptl_absorpt_correction_type multi-scan
_exptl_absorpt_process_details
;
(SADABS; Bruker, 2016)
;
_exptl_crystal_colour yellow
_exptl_crystal_density_diffrn 1.628
_exptl_crystal_description block
_exptl_crystal_F_000 368
_exptl_crystal_size_max 0.330
_exptl_crystal_size_mid 0.210
_exptl_crystal_size_min 0.190
_refine_diff_density_max 0.400
_refine_diff_density_min -0.386
_refine_ls_extinction_method none
_refine_ls_goodness_of_fit_ref 1.066
_refine_ls_hydrogen_treatment constr
_refine_ls_matrix_type full
_refine_ls_number_parameters 209
_refine_ls_number_reflns 3467
_refine_ls_number_restraints 0
_refine_ls_restrained_S_all 1.066
_refine_ls_R_factor_all 0.0220
_refine_ls_R_factor_gt 0.0199
_refine_ls_shift/su_max 0.001
_refine_ls_shift/su_mean 0.000
_refine_ls_structure_factor_coef Fsqd
_refine_ls_weighting_details 'w=1/[\s^2^(Fo^2^)+(0.0202P)^2^+0.6373P] where P=(Fo^2^+2Fc^2^)/3'
_refine_ls_weighting_scheme calc
_refine_ls_wR_factor_gt 0.0477
_refine_ls_wR_factor_ref 0.0486
_reflns_number_gt 3296
_reflns_number_total 3467
_reflns_threshold_expression 'I > 2\s(I)'
_cod_data_source_file yf3130sup1.cif
_cod_data_source_block Ib
_cod_database_code 2311950
_shelx_space_group_comment
;
The symmetry employed for this shelxl refinement is uniquely defined
by the following loop, which should always be used as a source of
symmetry information in preference to the above space-group names.
They are only intended as comments.
;
_shelx_estimated_absorpt_t_min 0.462
_shelx_estimated_absorpt_t_max 0.622
_shelxl_version_number 2.014

loop_
_space_group_symop_operation_xyz
'x, y, z'
'-x, -y, -z'

loop_
_atom_site_type_symbol
_atom_site_label
_atom_site_fract_x
_atom_site_fract_y
_atom_site_fract_z
_atom_site_U_iso_or_equiv
_atom_site_adp_type
_atom_site_calc_flag
_atom_site_occupancy
N N1 0.29057(17) 0.14946(19) 0.81720(15) 0.0189(3) Uani d 1
C C1 0.41876(18) 0.2564(2) 0.82078(15) 0.0119(3) Uani d 1
C C2 0.57679(18) 0.39150(19) 0.82260(14) 0.0100(3) Uani d 1
C C3 0.72260(18) 0.40212(19) 0.86046(14) 0.0098(3) Uani d 1
H H3 0.8179 0.4924 0.8513 0.012 Uiso calc 1
C C28 0.58375(18) 0.52896(19) 0.77826(14) 0.0098(3) Uani d 1
O O28 0.71080(13) 0.67527(14) 0.82765(11) 0.0150(2) Uani d 1
N N21 0.21687(15) 0.33281(16) 0.50736(12) 0.0101(2) Uani d 1
C C22 0.31281(17) 0.31821(19) 0.59208(14) 0.0100(3) Uani d 1
H H22 0.2916 0.2088 0.5923 0.012 Uiso calc 1
C C23 0.44624(17) 0.48493(18) 0.67852(14) 0.0087(3) Uani d 1
C C23A 0.43162(17) 0.61089(19) 0.64119(14) 0.0090(3) Uani d 1
C C24 0.52727(18) 0.79570(19) 0.68562(14) 0.0105(3) Uani d 1
H H24 0.6262 0.8660 0.7565 0.013 Uiso calc 1
C C25 0.47404(19) 0.87307(19) 0.62369(15) 0.0126(3) Uani d 1
H H25 0.5386 0.9982 0.6519 0.015 Uiso calc 1
C C26 0.32693(19) 0.7718(2) 0.51994(15) 0.0131(3) Uani d 1
H H26 0.2934 0.8302 0.4807 0.016 Uiso calc 1
C C27 0.22994(18) 0.5887(2) 0.47382(15) 0.0120(3) Uani d 1
H H27 0.1303 0.5194 0.4037 0.014 Uiso calc 1
C C27A 0.28581(17) 0.51137(19) 0.53536(14) 0.0094(3) Uani d 1
C C211 0.07277(18) 0.1855(2) 0.39592(16) 0.0150(3) Uani d 1
H H21A 0.0497 0.0716 0.3949 0.022 Uiso calc 1
H H21B 0.0963 0.1829 0.3077 0.022 Uiso calc 1
H H21C -0.0244 0.2029 0.4103 0.022 Uiso calc 1
C C31 0.75642(17) 0.29564(18) 0.91350(14) 0.0091(3) Uani d 1
C C32 0.88829(17) 0.25981(18) 0.88333(14) 0.0092(3) Uani d 1
Br Br32 1.00583(2) 0.32293(2) 0.75519(2) 0.01222(5) Uani d 1
C C33 0.93663(18) 0.17583(19) 0.94167(15) 0.0114(3) Uani d 1
H H33 1.0270 0.1542 0.9195 0.014 Uiso calc 1
C C34 0.85086(18) 0.1236(2) 1.03316(15) 0.0127(3) Uani d 1
H H34 0.8831 0.0669 1.0751 0.015 Uiso calc 1
C C35 0.71789(19) 0.1542(2) 1.06365(15) 0.0130(3) Uani d 1
H H35 0.6585 0.1167 1.1255 0.016 Uiso calc 1
C C36 0.67111(18) 0.2388(2) 1.00457(15) 0.0116(3) Uani d 1
H H36 0.5797 0.2586 1.0263 0.014 Uiso calc 1

loop_
_atom_site_aniso_label
_atom_site_aniso_U_11
_atom_site_aniso_U_22
_atom_site_aniso_U_33
_atom_site_aniso_U_12
_atom_site_aniso_U_13
_atom_site_aniso_U_23
N1 0.0142(6) 0.0248(7) 0.0258(7) 0.0094(6) 0.0057(5) 0.0187(6)
C1 0.0131(7) 0.0160(7) 0.0128(7) 0.0096(6) 0.0042(5) 0.0092(6)
C2 0.0114(7) 0.0103(6) 0.0092(6) 0.0055(6) 0.0033(5) 0.0050(5)
C3 0.0109(6) 0.0092(6) 0.0086(6) 0.0044(5) 0.0021(5) 0.0039(5)
C28 0.0111(6) 0.0108(6) 0.0096(6) 0.0068(5) 0.0041(5) 0.0048(5)
O28 0.0135(5) 0.0108(5) 0.0181(5) 0.0036(4) -0.0017(4) 0.0067(4)
N21 0.0087(5) 0.0106(6) 0.0105(6) 0.0039(5) 0.0019(5) 0.0053(5)
C22 0.0115(6) 0.0121(7) 0.0105(6) 0.0073(6) 0.0051(5) 0.0070(6)
C23 0.0092(6) 0.0099(6) 0.0097(6) 0.0059(5) 0.0045(5) 0.0055(5)
C23A 0.0097(6) 0.0120(7) 0.0086(6) 0.0068(5) 0.0046(5) 0.0058(5)
C24 0.0107(6) 0.0105(7) 0.0088(6) 0.0050(6) 0.0026(5) 0.0031(5)
C25 0.0154(7) 0.0097(6) 0.0125(7) 0.0066(6) 0.0050(6) 0.0043(6)
C26 0.0175(7) 0.0170(7) 0.0133(7) 0.0125(6) 0.0061(6) 0.0098(6)
C27 0.0116(7) 0.0153(7) 0.0108(7) 0.0075(6) 0.0025(5) 0.0064(6)
C27A 0.0105(6) 0.0110(6) 0.0093(6) 0.0063(5) 0.0051(5) 0.0056(5)
C211 0.0111(7) 0.0123(7) 0.0134(7) 0.0015(6) -0.0020(6) 0.0035(6)
C31 0.0082(6) 0.0079(6) 0.0086(6) 0.0027(5) -0.0002(5) 0.0030(5)
C32 0.0078(6) 0.0090(6) 0.0082(6) 0.0019(5) 0.0010(5) 0.0039(5)
Br32 0.01107(7) 0.01656(8) 0.01307(8) 0.00725(6) 0.00570(5) 0.00963(6)
C33 0.0092(6) 0.0110(7) 0.0129(7) 0.0048(5) 0.0012(5) 0.0047(6)
C34 0.0134(7) 0.0117(7) 0.0134(7) 0.0050(6) 0.0003(5) 0.0074(6)
C35 0.0137(7) 0.0140(7) 0.0123(7) 0.0055(6) 0.0038(5) 0.0082(6)
C36 0.0099(6) 0.0140(7) 0.0115(7) 0.0062(6) 0.0027(5) 0.0059(6)

loop_
_atom_type_symbol
_atom_type_description
_atom_type_scat_dispersion_real
_atom_type_scat_dispersion_imag
_atom_type_scat_source
C C 0.0033 0.0016 'International Tables Vol C Tables 4.2.6.8 and 6.1.1.4'
H H 0.0000 0.0000 'International Tables Vol C Tables 4.2.6.8 and 6.1.1.4'
N N 0.0061 0.0033 'International Tables Vol C Tables 4.2.6.8 and 6.1.1.4'
O O 0.0106 0.0060 'International Tables Vol C Tables 4.2.6.8 and 6.1.1.4'
Br Br -0.2901 2.4595 'International Tables Vol C Tables 4.2.6.8 and 6.1.1.4'

loop_
_geom_angle_atom_site_label_1
_geom_angle_atom_site_label_2
_geom_angle_atom_site_label_3
_geom_angle
N1 C1 C2 178.21(16)
C3 C2 C1 123.11(14)
C3 C2 C28 117.10(13)
C1 C2 C28 119.78(13)
C2 C3 C31 129.71(13)
C2 C3 H3 115.1
C31 C3 H3 115.1
O28 C28 C23 122.07(13)
O28 C28 C2 117.42(13)
C23 C28 C2 120.49(13)
C22 N21 C27A 108.76(12)
C22 N21 C211 126.51(13)
C27A N21 C211 124.52(12)
N21 C22 C23 110.62(13)
N21 C22 H22 124.7
C23 C22 H22 124.7
C22 C23 C23A 105.98(13)
C22 C23 C28 128.88(13)
C23A C23 C28 124.91(13)
C24 C23A C27A 119.08(13)
C24 C23A C23 134.34(14)
C27A C23A C23 106.58(13)
C25 C24 C23A 118.17(14)
C25 C24 H24 120.9
C23A C24 H24 120.9
C24 C25 C26 121.77(14)
C24 C25 H25 119.1
C26 C25 H25 119.1
C27 C26 C25 121.31(14)
C27 C26 H26 119.3
C25 C26 H26 119.3
C26 C27 C27A 116.53(14)
C26 C27 H27 121.7
C27A C27 H27 121.7
N21 C27A C27 128.84(14)
N21 C27A C23A 108.03(12)
C27 C27A C23A 123.12(14)
N21 C211 H21A 109.5
N21 C211 H21B 109.5
H21A C211 H21B 109.5
N21 C211 H21C 109.5
H21A C211 H21C 109.5
H21B C211 H21C 109.5
C36 C31 C32 116.99(13)
C36 C31 C3 122.58(13)
C32 C31 C3 120.20(13)
C33 C32 C31 122.72(13)
C33 C32 Br32 117.14(11)
C31 C32 Br32 120.13(11)
C32 C33 C34 118.77(14)
C32 C33 H33 120.6
C34 C33 H33 120.6
C33 C34 C35 120.09(13)
C33 C34 H34 120.0
C35 C34 H34 120.0
C36 C35 C34 120.46(14)
C36 C35 H35 119.8
C34 C35 H35 119.8
C35 C36 C31 120.95(14)
C35 C36 H36 119.5
C31 C36 H36 119.5

loop_
_geom_bond_atom_site_label_1
_geom_bond_atom_site_label_2
_geom_bond_distance
N1 C1 1.146(2)
C1 C2 1.435(2)
C2 C3 1.345(2)
C2 C28 1.516(2)
C3 C31 1.462(2)
C3 H3 0.9500
C28 O28 1.2253(19)
C28 C23 1.447(2)
N21 C22 1.3528(19)
N21 C27A 1.385(2)
N21 C211 1.459(2)
C22 C23 1.385(2)
C22 H22 0.9500
C23 C23A 1.441(2)
C23A C24 1.398(2)
C23A C27A 1.411(2)
C24 C25 1.379(2)
C24 H24 0.9500
C25 C26 1.405(2)
C25 H25 0.9500
C26 C27 1.384(2)
C26 H26 0.9500
C27 C27A 1.390(2)
C27 H27 0.9500
C211 H21A 0.9800
C211 H21B 0.9800
C211 H21C 0.9800
C31 C36 1.397(2)
C31 C32 1.402(2)
C32 C33 1.381(2)
C32 Br32 1.8959(15)
C33 C34 1.385(2)
C33 H33 0.9500
C34 C35 1.388(2)
C34 H34 0.9500
C35 C36 1.384(2)
C35 H35 0.9500
C36 H36 0.9500

loop_
_geom_hbond_atom_site_label_D
_geom_hbond_atom_site_label_H
_geom_hbond_atom_site_label_A
_geom_hbond_site_symmetry_A
_geom_hbond_distance_DH
_geom_hbond_distance_HA
_geom_hbond_distance_DA
_geom_hbond_angle_DHA
_geom_hbond_publ_flag
C24 H24 <i>Cg</i>1 1_565 0.95 2.77 3.544(3) 139 no

loop_
_geom_torsion_atom_site_label_1
_geom_torsion_atom_site_label_2
_geom_torsion_atom_site_label_3
_geom_torsion_atom_site_label_4
_geom_torsion
C1 C2 C3 C31 -4.1(2)
C28 C2 C3 C31 176.84(13)
C3 C2 C28 O28 -28.16(19)
C1 C2 C28 O28 152.77(14)
C3 C2 C28 C23 150.23(14)
C1 C2 C28 C23 -28.8(2)
C27A N21 C22 C23 0.38(16)
C211 N21 C22 C23 175.30(13)
N21 C22 C23 C23A -1.15(16)
N21 C22 C23 C28 -175.81(13)
O28 C28 C23 C22 164.56(14)
C2 C28 C23 C22 -13.7(2)
O28 C28 C23 C23A -9.2(2)
C2 C28 C23 C23A 172.51(13)
C22 C23 C23A C24 -177.89(15)
C28 C23 C23A C24 -3.0(2)
C22 C23 C23A C27A 1.45(15)
C28 C23 C23A C27A 176.39(13)
C27A C23A C24 C25 0.2(2)
C23 C23A C24 C25 179.45(15)
C23A C24 C25 C26 0.9(2)
C24 C25 C26 C27 -1.0(2)
C25 C26 C27 C27A 0.0(2)
C22 N21 C27A C27 179.90(14)
C211 N21 C27A C27 4.9(2)
C22 N21 C27A C23A 0.57(15)
C211 N21 C27A C23A -174.47(13)
C26 C27 C27A N21 -178.17(14)
C26 C27 C27A C23A 1.1(2)
C24 C23A C27A N21 178.21(12)
C23 C23A C27A N21 -1.26(15)
C24 C23A C27A C27 -1.2(2)
C23 C23A C27A C27 179.37(13)
C2 C3 C31 C36 -38.0(2)
C2 C3 C31 C32 147.66(16)
C36 C31 C32 C33 -1.3(2)
C3 C31 C32 C33 173.30(13)
C36 C31 C32 Br32 177.45(10)
C3 C31 C32 Br32 -7.92(18)
C31 C32 C33 C34 0.4(2)
Br32 C32 C33 C34 -178.40(11)
C32 C33 C34 C35 0.7(2)
C33 C34 C35 C36 -0.8(2)
C34 C35 C36 C31 -0.1(2)
C32 C31 C36 C35 1.2(2)
C3 C31 C36 C35 -173.32(14)
